data_7056983
loop_
_publ_author_name
'Lu, Taotao'
'Yang, Chu-Fan'
'Steren, Carlos A.'
'Fei, Fan'
'Chen, Xue-Tai'
'Xue, Zi-Ling'

_publ_section_title
;
 Synthesis and characterization of Ag(i) and Au(i) complexes with
 macrocyclic hybrid amine N-heterocyclic carbene ligands
;
_journal_issue 6
_journal_name_full 'New Journal of Chemistry'
_journal_page_first 4700
_journal_paper_doi 10.1039/C7NJ04020B
_journal_volume 42
_journal_year 2018
_chemical_formula_sum 'C54 H68 F24 N16 P4'
_chemical_formula_weight 1521.12
_space_group_crystal_system triclinic
_space_group_IT_number 2
_space_group_name_Hall '-P 1'
_space_group_name_H-M_alt 'P -1'
_symmetry_space_group_name_Hall '-P 1'
_symmetry_space_group_name_H-M 'P -1'
_atom_sites_solution_hydrogens mixed
_audit_creation_method SHELXL-2014/6
_audit_update_record
;
2018-01-21 deposited with the CCDC.
2018-02-06 downloaded from the CCDC.
;
_cell_angle_alpha 101.682(4)
_cell_angle_beta 105.479(4)
_cell_angle_gamma 107.420(4)
_cell_formula_units_Z 1
_cell_length_a 12.300(3)
_cell_length_b 12.549(3)
_cell_length_c 12.557(3)
_cell_measurement_reflns_used 2380
_cell_measurement_temperature 150(2)
_cell_measurement_theta_max 25.93
_cell_measurement_theta_min 2.63
_cell_volume 1696.1(7)
_computing_cell_refinement 'Bruker SAINT'
_computing_data_collection 'Bruker APEX2'
_computing_data_reduction 'Bruker SAINT'
_computing_molecular_graphics 'Bruker SHELXTL'
_computing_publication_material 'Bruker SHELXTL'
_computing_structure_refinement 'SHELXL-2014 (Sheldrick 2014)'
_computing_structure_solution 'SHELXS-97 (Sheldrick 2008)'
_diffrn_ambient_temperature 150(2)
_diffrn_measured_fraction_theta_full 0.968
_diffrn_measured_fraction_theta_max 0.991
_diffrn_measurement_device_type 'Bruker APEX-II CCD'
_diffrn_measurement_method '\f and \w scans'
_diffrn_radiation_type MoK\a
_diffrn_radiation_wavelength 0.71073
_diffrn_reflns_av_R_equivalents 0.0392
_diffrn_reflns_av_unetI/netI 0.0674
_diffrn_reflns_Laue_measured_fraction_full 0.968
_diffrn_reflns_Laue_measured_fraction_max 0.991
_diffrn_reflns_limit_h_max 14
_diffrn_reflns_limit_h_min -12
_diffrn_reflns_limit_k_max 13
_diffrn_reflns_limit_k_min -14
_diffrn_reflns_limit_l_max 12
_diffrn_reflns_limit_l_min -14
_diffrn_reflns_number 9388
_diffrn_reflns_point_group_measured_fraction_full 0.968
_diffrn_reflns_point_group_measured_fraction_max 0.991
_diffrn_reflns_theta_full 25.242
_diffrn_reflns_theta_max 25.019
_diffrn_reflns_theta_min 1.768
_exptl_absorpt_coefficient_mu 0.227
_exptl_absorpt_correction_T_max 0.9667
_exptl_absorpt_correction_T_min 0.9538
_exptl_absorpt_correction_type multi-scan
_exptl_absorpt_process_details sadabs
_exptl_crystal_colour colourless
_exptl_crystal_density_diffrn 1.489
_exptl_crystal_description block
_exptl_crystal_F_000 780
_exptl_crystal_size_max 0.400
_exptl_crystal_size_mid 0.380
_exptl_crystal_size_min 0.350
_refine_diff_density_max 0.527
_refine_diff_density_min -0.344
_refine_diff_density_rms 0.069
_refine_ls_extinction_method none
_refine_ls_goodness_of_fit_ref 1.024
_refine_ls_hydrogen_treatment constr
_refine_ls_matrix_type full
_refine_ls_number_parameters 445
_refine_ls_number_reflns 5921
_refine_ls_number_restraints 6
_refine_ls_restrained_S_all 1.031
_refine_ls_R_factor_all 0.0865
_refine_ls_R_factor_gt 0.0526
_refine_ls_shift/su_max 0.000
_refine_ls_shift/su_mean 0.000
_refine_ls_structure_factor_coef Fsqd
_refine_ls_weighting_details 'w=1/[\s^2^(Fo^2^)+(0.0880P)^2^] where P=(Fo^2^+2Fc^2^)/3'
_refine_ls_weighting_scheme calc
_refine_ls_wR_factor_gt 0.1418
_refine_ls_wR_factor_ref 0.1594
_reflns_Friedel_coverage 0.000
_reflns_number_gt 3930
_reflns_number_total 5921
_reflns_threshold_expression 'I > 2\s(I)'
_cod_data_source_file c7nj04020b2.cif
_cod_data_source_block '[H4L4][PF6]4'
_cod_depositor_comments 'Adding full bibliography for 7056979--7056989.cif.'
_cod_database_code 7056983
_shelx_space_group_comment
;
The symmetry employed for this shelxl refinement is uniquely defined
by the following loop, which should always be used as a source of
symmetry information in preference to the above space-group names.
They are only intended as comments.
;
_shelx_estimated_absorpt_t_min 0.915
_shelx_estimated_absorpt_t_max 0.925
_shelxl_version_number 2014/6

loop_
_space_group_symop_operation_xyz
'x, y, z'
'-x, -y, -z'

loop_
_atom_site_label
_atom_site_type_symbol
_atom_site_fract_x
_atom_site_fract_y
_atom_site_fract_z
_atom_site_U_iso_or_equiv
_atom_site_adp_type
_atom_site_occupancy
_atom_site_site_symmetry_order
_atom_site_calc_flag
_atom_site_refinement_flags_posn
_atom_site_refinement_flags_adp
F1 F 0.3709(2) 0.1352(2) 0.3191(2) 0.0768(8) Uani 1 1 d . .
F2 F 0.38374(19) 0.02947(18) 0.44315(17) 0.0548(6) Uani 1 1 d . .
F3 F 0.2293(2) 0.0945(2) 0.4026(2) 0.0695(7) Uani 1 1 d . .
F4 F 0.19230(19) -0.09643(17) 0.33949(19) 0.0579(6) Uani 1 1 d . .
F5 F 0.1798(2) 0.0070(2) 0.21121(18) 0.0649(7) Uani 1 1 d . .
F6 F 0.3305(2) -0.0583(2) 0.2521(2) 0.0675(7) Uani 1 1 d . .
F7 F 0.75202(17) 0.38084(17) 0.23723(18) 0.0533(6) Uani 1 1 d . .
F8 F 0.8473(2) 0.53793(19) 0.39508(17) 0.0571(6) Uani 1 1 d . .
F9 F 0.94183(18) 0.41641(17) 0.3497(2) 0.0573(6) Uani 1 1 d . .
F10 F 1.00400(18) 0.59844(16) 0.3319(2) 0.0536(6) Uani 1 1 d . .
F11 F 0.9071(2) 0.44081(19) 0.1736(2) 0.0693(7) Uani 1 1 d . .
F12 F 0.8131(2) 0.56288(18) 0.21951(19) 0.0609(6) Uani 1 1 d . .
N1 N 0.7459(2) 0.5558(2) 0.6209(2) 0.0268(6) Uani 1 1 d . .
N2 N 0.6742(2) 0.3639(2) 0.5695(2) 0.0272(6) Uani 1 1 d . .
N3 N 0.6780(2) 0.0628(2) 0.2529(2) 0.0311(6) Uani 1 1 d . .
N4 N 0.7462(2) 0.0860(2) 0.1121(2) 0.0288(6) Uani 1 1 d . .
N5 N 1.0122(2) 0.1535(2) 0.1958(2) 0.0333(6) Uani 1 1 d . .
H5A H 1.0526 0.1066 0.2162 0.040 Uiso 1 1 d R U
N6 N 0.8170(4) 0.7813(4) 1.0432(4) 0.0846(13) Uani 1 1 d . .
N7 N 1.0432(4) 0.8430(4) 0.5352(4) 0.0942(14) Uani 1 1 d . .
N8 N 0.7762(5) 0.4035(5) 0.8418(4) 0.1046(16) Uani 1 1 d . U
P1 P 0.28082(8) 0.01820(7) 0.32788(7) 0.0334(2) Uani 1 1 d . .
P2 P 0.87782(8) 0.49067(7) 0.28447(7) 0.0314(2) Uani 1 1 d . .
C1 C 0.7670(3) 0.4601(2) 0.5832(2) 0.0285(7) Uani 1 1 d . .
H1 H 0.8386 0.4600 0.5680 0.034 Uiso 1 1 calc R U
C2 C 0.6327(3) 0.5212(2) 0.6337(2) 0.0267(7) Uani 1 1 d . .
C3 C 0.5665(3) 0.5854(3) 0.6692(3) 0.0334(8) Uani 1 1 d . .
H3 H 0.5972 0.6687 0.6914 0.040 Uiso 1 1 calc R U
C4 C 0.4553(3) 0.5223(3) 0.6703(3) 0.0386(8) Uani 1 1 d . .
H4 H 0.4074 0.5629 0.6934 0.046 Uiso 1 1 calc R U
C5 C 0.4095(3) 0.3993(3) 0.6384(3) 0.0387(8) Uani 1 1 d . .
H5 H 0.3319 0.3590 0.6411 0.046 Uiso 1 1 calc R U
C6 C 0.4745(3) 0.3353(3) 0.6033(3) 0.0341(8) Uani 1 1 d . .
H6 H 0.4436 0.2520 0.5815 0.041 Uiso 1 1 calc R U
C7 C 0.5871(3) 0.3990(2) 0.6015(2) 0.0277(7) Uani 1 1 d . .
C8 C 0.6701(3) 0.2434(2) 0.5315(3) 0.0313(7) Uani 1 1 d . .
H8A H 0.5932 0.1875 0.5306 0.038 Uiso 1 1 calc R U
H8B H 0.7385 0.2349 0.5873 0.038 Uiso 1 1 calc R U
C9 C 0.6781(3) 0.2145(3) 0.4123(3) 0.0380(8) Uani 1 1 d . .
H9A H 0.7574 0.2673 0.4147 0.046 Uiso 1 1 calc R U
H9B H 0.6132 0.2287 0.3579 0.046 Uiso 1 1 calc R U
C10 C 0.6653(3) 0.0880(3) 0.3677(3) 0.0351(8) Uani 1 1 d . .
H10A H 0.7285 0.0728 0.4233 0.042 Uiso 1 1 calc R U
H10B H 0.5847 0.0350 0.3622 0.042 Uiso 1 1 calc R U
C11 C 0.7617(3) 0.1316(2) 0.2226(3) 0.0303(7) Uani 1 1 d . .
H11 H 0.8242 0.2036 0.2731 0.036 Uiso 1 1 calc R U
C12 C 0.6038(3) -0.0356(2) 0.1574(3) 0.0283(7) Uani 1 1 d . .
C13 C 0.5037(3) -0.1354(3) 0.1410(3) 0.0394(8) Uani 1 1 d . .
H13 H 0.4740 -0.1471 0.2019 0.047 Uiso 1 1 calc R U
C14 C 0.4510(3) -0.2150(3) 0.0318(3) 0.0439(9) Uani 1 1 d . .
H14 H 0.3825 -0.2836 0.0169 0.053 Uiso 1 1 calc R U
C15 C 0.4944(3) -0.1992(3) -0.0585(3) 0.0435(9) Uani 1 1 d . .
H15 H 0.4543 -0.2572 -0.1324 0.052 Uiso 1 1 calc R U
C16 C 0.5938(3) -0.1017(3) -0.0434(3) 0.0358(8) Uani 1 1 d . .
H16 H 0.6235 -0.0908 -0.1045 0.043 Uiso 1 1 calc R U
C17 C 0.6475(3) -0.0207(2) 0.0673(3) 0.0297(7) Uani 1 1 d . .
C18 C 0.8250(3) 0.1357(3) 0.0509(3) 0.0318(7) Uani 1 1 d . .
H18A H 0.8526 0.2223 0.0772 0.038 Uiso 1 1 calc R U
H18B H 0.7785 0.1074 -0.0336 0.038 Uiso 1 1 calc R U
C19 C 0.9350(3) 0.1003(3) 0.0739(3) 0.0329(7) Uani 1 1 d . .
H19A H 0.9076 0.0137 0.0537 0.039 Uiso 1 1 calc R U
H19B H 0.9819 0.1261 0.0246 0.039 Uiso 1 1 calc R U
C20 C 1.1014(3) 0.2701(3) 0.2209(3) 0.0320(7) Uani 1 1 d . .
H20A H 1.0599 0.3206 0.1921 0.038 Uiso 1 1 calc R U
H20B H 1.1595 0.2651 0.1804 0.038 Uiso 1 1 calc R U
C21 C 1.1697(3) 0.3236(2) 0.3508(3) 0.0318(7) Uani 1 1 d . .
H21A H 1.1107 0.3230 0.3913 0.038 Uiso 1 1 calc R U
H21B H 1.2154 0.2757 0.3783 0.038 Uiso 1 1 calc R U
C22 C 0.8533(4) 0.3712(4) 0.8685(3) 0.0592(11) Uani 1 1 d . .
C23 C 0.9522(4) 0.3327(3) 0.9042(3) 0.0548(10) Uani 1 1 d . .
H23A H 0.9851 0.3556 0.9892 0.082 Uiso 1 1 calc R U
H23B H 1.0162 0.3690 0.8756 0.082 Uiso 1 1 calc R U
H23C H 0.9228 0.2471 0.8723 0.082 Uiso 1 1 calc R U
C24 C 0.9082(5) 0.8572(4) 0.3440(5) 0.0921(17) Uani 1 1 d . .
H24A H 0.9548 0.9237 0.3241 0.138 Uiso 1 1 calc R U
H24B H 0.8356 0.8683 0.3541 0.138 Uiso 1 1 calc R U
H24C H 0.8837 0.7845 0.2813 0.138 Uiso 1 1 calc R U
C25 C 0.9827(5) 0.8501(4) 0.4504(5) 0.0728(13) Uani 1 1 d . .
C26 C 0.7433(4) 0.6925(4) 1.0167(4) 0.0587(11) Uani 1 1 d . .
C27 C 0.6480(4) 0.5764(4) 0.9817(4) 0.0823(15) Uani 1 1 d . .
H27A H 0.5681 0.5825 0.9565 0.123 Uiso 1 1 calc R U
H27B H 0.6561 0.5450 1.0475 0.123 Uiso 1 1 calc R U
H27C H 0.6558 0.5238 0.9174 0.123 Uiso 1 1 calc R U

loop_
_atom_site_aniso_label
_atom_site_aniso_U_11
_atom_site_aniso_U_22
_atom_site_aniso_U_33
_atom_site_aniso_U_23
_atom_site_aniso_U_13
_atom_site_aniso_U_12
F1 0.0917(19) 0.0552(14) 0.0728(17) 0.0381(12) 0.0260(15) 0.0034(13)
F2 0.0479(13) 0.0620(13) 0.0419(12) 0.0224(10) 0.0016(10) 0.0118(11)
F3 0.1004(19) 0.0661(15) 0.0581(14) 0.0109(11) 0.0321(14) 0.0548(15)
F4 0.0460(13) 0.0460(12) 0.0710(15) 0.0210(11) 0.0138(12) 0.0066(10)
F5 0.0767(16) 0.0809(16) 0.0403(12) 0.0172(11) 0.0032(12) 0.0500(14)
F6 0.0700(16) 0.0892(17) 0.0580(15) 0.0110(12) 0.0282(13) 0.0523(14)
F7 0.0343(11) 0.0463(12) 0.0598(14) 0.0102(10) 0.0029(10) 0.0047(10)
F8 0.0622(15) 0.0684(14) 0.0407(12) 0.0095(10) 0.0270(11) 0.0212(12)
F9 0.0409(12) 0.0494(12) 0.0789(16) 0.0348(11) 0.0058(11) 0.0167(10)
F10 0.0373(12) 0.0383(11) 0.0819(16) 0.0192(10) 0.0198(11) 0.0103(9)
F11 0.0998(19) 0.0593(14) 0.0671(16) 0.0151(11) 0.0585(15) 0.0316(14)
F12 0.0664(15) 0.0628(14) 0.0611(14) 0.0311(11) 0.0112(12) 0.0364(12)
N1 0.0234(14) 0.0278(13) 0.0246(13) 0.0052(10) 0.0046(11) 0.0089(11)
N2 0.0292(14) 0.0291(13) 0.0229(13) 0.0067(10) 0.0081(11) 0.0124(12)
N3 0.0360(15) 0.0305(14) 0.0289(14) 0.0068(11) 0.0169(12) 0.0120(12)
N4 0.0281(14) 0.0296(13) 0.0255(13) 0.0036(10) 0.0091(11) 0.0099(12)
N5 0.0298(15) 0.0297(13) 0.0355(15) 0.0080(11) 0.0071(12) 0.0094(12)
N6 0.076(3) 0.087(3) 0.102(3) 0.048(3) 0.034(3) 0.031(3)
N7 0.083(3) 0.123(4) 0.066(3) 0.026(3) 0.028(3) 0.025(3)
N8 0.107(3) 0.161(4) 0.054(3) 0.019(3) 0.008(2) 0.086(3)
P1 0.0397(5) 0.0299(4) 0.0306(5) 0.0104(3) 0.0094(4) 0.0148(4)
P2 0.0304(5) 0.0319(4) 0.0345(5) 0.0121(3) 0.0128(4) 0.0129(4)
C1 0.0271(17) 0.0329(16) 0.0236(16) 0.0061(12) 0.0052(13) 0.0138(14)
C2 0.0233(17) 0.0300(16) 0.0213(15) 0.0048(12) 0.0030(13) 0.0090(14)
C3 0.0326(19) 0.0354(17) 0.0268(16) 0.0028(13) 0.0047(14) 0.0151(15)
C4 0.035(2) 0.049(2) 0.0321(18) 0.0054(15) 0.0114(16) 0.0214(17)
C5 0.0278(18) 0.049(2) 0.0360(19) 0.0103(15) 0.0125(15) 0.0111(16)
C6 0.0332(19) 0.0347(17) 0.0274(17) 0.0042(13) 0.0091(15) 0.0079(15)
C7 0.0303(18) 0.0335(16) 0.0167(14) 0.0045(12) 0.0053(13) 0.0132(15)
C8 0.0408(19) 0.0286(16) 0.0279(16) 0.0090(13) 0.0137(15) 0.0160(15)
C9 0.057(2) 0.0313(17) 0.0345(18) 0.0110(14) 0.0236(17) 0.0206(16)
C10 0.049(2) 0.0324(17) 0.0301(17) 0.0102(13) 0.0220(16) 0.0155(16)
C11 0.0310(18) 0.0269(15) 0.0280(17) 0.0032(13) 0.0090(14) 0.0089(14)
C12 0.0271(17) 0.0250(15) 0.0339(17) 0.0056(13) 0.0115(14) 0.0127(14)
C13 0.039(2) 0.0326(17) 0.052(2) 0.0108(15) 0.0229(18) 0.0154(16)
C14 0.0315(19) 0.0271(17) 0.058(2) 0.0003(15) 0.0134(18) 0.0012(15)
C15 0.035(2) 0.0349(18) 0.044(2) -0.0045(15) 0.0046(17) 0.0089(16)
C16 0.0299(18) 0.0375(18) 0.0328(18) 0.0000(14) 0.0067(15) 0.0135(15)
C17 0.0220(16) 0.0276(15) 0.0369(18) 0.0055(13) 0.0090(14) 0.0097(13)
C18 0.0309(18) 0.0358(17) 0.0216(15) 0.0045(13) 0.0099(14) 0.0052(14)
C19 0.0303(18) 0.0294(16) 0.0309(17) -0.0011(13) 0.0125(15) 0.0055(14)
C20 0.0309(18) 0.0310(16) 0.0307(17) 0.0076(13) 0.0114(14) 0.0079(14)
C21 0.0314(18) 0.0289(16) 0.0342(17) 0.0107(13) 0.0118(15) 0.0089(14)
C22 0.063(3) 0.076(3) 0.030(2) 0.0111(19) 0.007(2) 0.027(2)
C23 0.056(3) 0.054(2) 0.058(3) 0.0278(19) 0.019(2) 0.018(2)
C24 0.084(4) 0.073(3) 0.089(4) 0.015(3) 0.005(3) 0.017(3)
C25 0.068(3) 0.069(3) 0.067(3) 0.008(2) 0.022(3) 0.016(3)
C26 0.060(3) 0.077(3) 0.055(3) 0.034(2) 0.022(2) 0.037(3)
C27 0.077(3) 0.092(4) 0.071(3) 0.035(3) 0.007(3) 0.030(3)

loop_
_atom_type_symbol
_atom_type_description
_atom_type_scat_dispersion_real
_atom_type_scat_dispersion_imag
_atom_type_scat_source
C C 0.0033 0.0016 'International Tables Vol C Tables 4.2.6.8 and 6.1.1.4'
H H 0.0000 0.0000 'International Tables Vol C Tables 4.2.6.8 and 6.1.1.4'
F F 0.0171 0.0103 'International Tables Vol C Tables 4.2.6.8 and 6.1.1.4'
N N 0.0061 0.0033 'International Tables Vol C Tables 4.2.6.8 and 6.1.1.4'
P P 0.1023 0.0942 'International Tables Vol C Tables 4.2.6.8 and 6.1.1.4'

loop_
_geom_angle_atom_site_label_1
_geom_angle_atom_site_label_2
_geom_angle_atom_site_label_3
_geom_angle
_geom_angle_site_symmetry_1
_geom_angle_site_symmetry_3
C1 N1 C2 108.1(2) . .
C1 N1 C21 125.4(3) . 2_766
C2 N1 C21 126.5(2) . 2_766
C1 N2 C7 108.0(2) . .
C1 N2 C8 124.6(3) . .
C7 N2 C8 127.4(2) . .
C11 N3 C12 108.3(2) . .
C11 N3 C10 125.5(3) . .
C12 N3 C10 126.2(3) . .
C11 N4 C17 108.1(3) . .
C11 N4 C18 125.6(2) . .
C17 N4 C18 126.2(2) . .
C20 N5 C19 113.4(2) . .
C20 N5 H5A 108.4 . .
C19 N5 H5A 108.4 . .
F6 P1 F4 90.50(13) . .
F6 P1 F3 179.25(14) . .
F4 P1 F3 89.30(13) . .
F6 P1 F2 90.17(13) . .
F4 P1 F2 89.79(12) . .
F3 P1 F2 90.55(13) . .
F6 P1 F5 88.86(12) . .
F4 P1 F5 90.90(13) . .
F3 P1 F5 90.42(13) . .
F2 P1 F5 178.82(13) . .
F6 P1 F1 90.39(15) . .
F4 P1 F1 178.76(14) . .
F3 P1 F1 89.82(14) . .
F2 P1 F1 89.35(12) . .
F5 P1 F1 89.98(14) . .
F8 P2 F12 89.93(13) . .
F8 P2 F11 178.91(12) . .
F12 P2 F11 90.69(13) . .
F8 P2 F10 91.02(12) . .
F12 P2 F10 90.37(12) . .
F11 P2 F10 89.87(13) . .
F8 P2 F7 89.27(12) . .
F12 P2 F7 90.53(12) . .
F11 P2 F7 89.83(13) . .
F10 P2 F7 179.06(12) . .
F8 P2 F9 90.00(13) . .
F12 P2 F9 179.34(12) . .
F11 P2 F9 89.37(13) . .
F10 P2 F9 90.30(11) . .
F7 P2 F9 88.81(11) . .
N1 C1 N2 110.8(3) . .
N1 C1 H1 124.6 . .
N2 C1 H1 124.6 . .
N1 C2 C7 106.7(2) . .
N1 C2 C3 131.9(3) . .
C7 C2 C3 121.4(3) . .
C4 C3 C2 116.6(3) . .
C4 C3 H3 121.7 . .
C2 C3 H3 121.7 . .
C3 C4 C5 122.1(3) . .
C3 C4 H4 118.9 . .
C5 C4 H4 118.9 . .
C6 C5 C4 121.6(3) . .
C6 C5 H5 119.2 . .
C4 C5 H5 119.2 . .
C5 C6 C7 116.5(3) . .
C5 C6 H6 121.8 . .
C7 C6 H6 121.8 . .
C6 C7 N2 131.8(3) . .
C6 C7 C2 121.8(3) . .
N2 C7 C2 106.4(3) . .
N2 C8 C9 111.0(2) . .
N2 C8 H8A 109.4 . .
C9 C8 H8A 109.4 . .
N2 C8 H8B 109.4 . .
C9 C8 H8B 109.4 . .
H8A C8 H8B 108.0 . .
C8 C9 C10 112.0(2) . .
C8 C9 H9A 109.2 . .
C10 C9 H9A 109.2 . .
C8 C9 H9B 109.2 . .
C10 C9 H9B 109.2 . .
H9A C9 H9B 107.9 . .
N3 C10 C9 111.1(2) . .
N3 C10 H10A 109.4 . .
C9 C10 H10A 109.4 . .
N3 C10 H10B 109.4 . .
C9 C10 H10B 109.4 . .
H10A C10 H10B 108.0 . .
N4 C11 N3 110.8(3) . .
N4 C11 H11 124.6 . .
N3 C11 H11 124.6 . .
N3 C12 C17 106.2(3) . .
N3 C12 C13 132.6(3) . .
C17 C12 C13 121.2(3) . .
C14 C13 C12 116.1(3) . .
C14 C13 H13 122.0 . .
C12 C13 H13 122.0 . .
C13 C14 C15 122.5(3) . .
C13 C14 H14 118.7 . .
C15 C14 H14 118.7 . .
C16 C15 C14 122.1(3) . .
C16 C15 H15 119.0 . .
C14 C15 H15 119.0 . .
C15 C16 C17 115.5(3) . .
C15 C16 H16 122.2 . .
C17 C16 H16 122.2 . .
C16 C17 N4 130.9(3) . .
C16 C17 C12 122.6(3) . .
N4 C17 C12 106.6(3) . .
N4 C18 C19 110.6(3) . .
N4 C18 H18A 109.5 . .
C19 C18 H18A 109.5 . .
N4 C18 H18B 109.5 . .
C19 C18 H18B 109.5 . .
H18A C18 H18B 108.1 . .
N5 C19 C18 110.0(2) . .
N5 C19 H19A 109.7 . .
C18 C19 H19A 109.7 . .
N5 C19 H19B 109.7 . .
C18 C19 H19B 109.7 . .
H19A C19 H19B 108.2 . .
N5 C20 C21 110.0(2) . .
N5 C20 H20A 109.7 . .
C21 C20 H20A 109.7 . .
N5 C20 H20B 109.7 . .
C21 C20 H20B 109.7 . .
H20A C20 H20B 108.2 . .
N1 C21 C20 111.1(2) 2_766 .
N1 C21 H21A 109.4 2_766 .
C20 C21 H21A 109.4 . .
N1 C21 H21B 109.4 2_766 .
C20 C21 H21B 109.4 . .
H21A C21 H21B 108.0 . .
N8 C22 C23 178.8(5) . .
C22 C23 H23A 109.5 . .
C22 C23 H23B 109.5 . .
H23A C23 H23B 109.5 . .
C22 C23 H23C 109.5 . .
H23A C23 H23C 109.5 . .
H23B C23 H23C 109.5 . .
C25 C24 H24A 109.5 . .
C25 C24 H24B 109.5 . .
H24A C24 H24B 109.5 . .
C25 C24 H24C 109.5 . .
H24A C24 H24C 109.5 . .
H24B C24 H24C 109.5 . .
N7 C25 C24 178.9(6) . .
N6 C26 C27 179.4(6) . .
C26 C27 H27A 109.5 . .
C26 C27 H27B 109.5 . .
H27A C27 H27B 109.5 . .
C26 C27 H27C 109.5 . .
H27A C27 H27C 109.5 . .
H27B C27 H27C 109.5 . .

loop_
_geom_bond_atom_site_label_1
_geom_bond_atom_site_label_2
_geom_bond_distance
_geom_bond_site_symmetry_2
F1 P1 1.597(2) .
F2 P1 1.597(2) .
F3 P1 1.585(2) .
F4 P1 1.584(2) .
F5 P1 1.597(2) .
F6 P1 1.578(2) .
F7 P2 1.596(2) .
F8 P2 1.581(2) .
F9 P2 1.601(2) .
F10 P2 1.586(2) .
F11 P2 1.585(2) .
F12 P2 1.583(2) .
N1 C1 1.326(4) .
N1 C2 1.392(4) .
N1 C21 1.462(4) 2_766
N2 C1 1.332(4) .
N2 C7 1.394(4) .
N2 C8 1.472(4) .
N3 C11 1.327(4) .
N3 C12 1.392(4) .
N3 C10 1.473(4) .
N4 C11 1.327(4) .
N4 C17 1.393(4) .
N4 C18 1.466(4) .
N5 C20 1.453(4) .
N5 C19 1.457(4) .
N5 H5A 0.9100 .
N6 C26 1.122(5) .
N7 C25 1.162(6) .
N8 C22 1.135(5) .
C1 H1 0.9500 .
C2 C7 1.395(4) .
C2 C3 1.398(4) .
C3 C4 1.365(5) .
C3 H3 0.9500 .
C4 C5 1.403(5) .
C4 H4 0.9500 .
C5 C6 1.380(5) .
C5 H5 0.9500 .
C6 C7 1.385(4) .
C6 H6 0.9500 .
C8 C9 1.505(4) .
C8 H8A 0.9900 .
C8 H8B 0.9900 .
C9 C10 1.518(4) .
C9 H9A 0.9900 .
C9 H9B 0.9900 .
C10 H10A 0.9900 .
C10 H10B 0.9900 .
C11 H11 0.9500 .
C12 C17 1.397(4) .
C12 C13 1.401(4) .
C13 C14 1.372(5) .
C13 H13 0.9500 .
C14 C15 1.400(5) .
C14 H14 0.9500 .
C15 C16 1.384(4) .
C15 H15 0.9500 .
C16 C17 1.392(4) .
C16 H16 0.9500 .
C18 C19 1.521(4) .
C18 H18A 0.9900 .
C18 H18B 0.9900 .
C19 H19A 0.9900 .
C19 H19B 0.9900 .
C20 C21 1.518(4) .
C20 H20A 0.9900 .
C20 H20B 0.9900 .
C21 N1 1.462(4) 2_766
C21 H21A 0.9900 .
C21 H21B 0.9900 .
C22 C23 1.437(6) .
C23 H23A 0.9800 .
C23 H23B 0.9800 .
C23 H23C 0.9800 .
C24 C25 1.441(7) .
C24 H24A 0.9800 .
C24 H24B 0.9800 .
C24 H24C 0.9800 .
C26 C27 1.461(6) .
C27 H27A 0.9800 .
C27 H27B 0.9800 .
C27 H27C 0.9800 .

loop_
_geom_hbond_atom_site_label_D
_geom_hbond_atom_site_label_H
_geom_hbond_atom_site_label_A
_geom_hbond_distance_DH
_geom_hbond_distance_HA
_geom_hbond_distance_DA
_geom_hbond_angle_DHA
_geom_hbond_site_symmetry_A
C23 H23C F4 0.98 2.65 3.403(5) 134.2 2_656
C23 H23B F11 0.98 2.55 3.333(4) 136.4 2_766
C24 H24C F12 0.98 2.53 3.399(5) 147.4 .
C27 H27C N8 0.98 2.62 3.502(7) 149.3 .
C27 H27B F12 0.98 2.40 3.201(5) 138.6 1_556
C21 H21B F3 0.99 2.40 3.316(4) 152.8 1_655
C18 H18B F6 0.99 2.56 3.548(4) 173.5 2_655
C18 H18A F11 0.99 2.56 3.539(4) 169.6 .
C13 H13 F6 0.95 2.50 3.114(4) 122.5 .
C11 H11 F9 0.95 2.46 3.360(4) 158.2 .
C10 H10A N7 0.99 2.55 3.235(6) 126.4 2_766
C8 H8B F4 0.99 2.39 3.241(4) 143.9 2_656
C8 H8A F2 0.99 2.52 3.448(4) 157.0 .
C3 H3 F1 0.95 2.41 3.319(4) 160.3 2_666
C1 H1 F10 0.95 2.41 3.092(4) 128.9 2_766
C1 H1 F9 0.95 2.47 3.237(4) 137.3 2_766
